data_4066566
loop_
_publ_author_name
'Figueroa, Joshua S.'
'Piro, Nicholas A.'
'Mindiola, Daniel J.'
'Fickes, Michael G.'
'Cummins, Christopher C.'

_publ_section_title
;
 Niobaziridine Hydrides&#x2020;
;
_journal_issue 21
_journal_name_full Organometallics
_journal_page_first 5215
_journal_paper_doi 10.1021/om100522p
_journal_volume 29
_journal_year 2010
_chemical_formula_sum 'C43 H67 N4 Nb'
_chemical_formula_weight 732.92
_chemical_name_common Nb((i-Pr)NC(H)=C(H)tBu)(NAr)(N[Np]Ar)2
_chemical_name_systematic
; 
 ? 
;
_space_group_IT_number 2
_symmetry_cell_setting triclinic
_symmetry_space_group_name_Hall '-P 1'
_symmetry_space_group_name_H-M 'P -1'
_atom_sites_solution_hydrogens geom
_atom_sites_solution_primary direct
_atom_sites_solution_secondary difmap
_audit_creation_method SHELXL-97
_cell_angle_alpha 99.509(2)
_cell_angle_beta 101.272(2)
_cell_angle_gamma 111.233(2)
_cell_formula_units_Z 2
_cell_length_a 12.6373(13)
_cell_length_b 13.3756(15)
_cell_length_c 14.4055(16)
_cell_measurement_reflns_used 2083
_cell_measurement_temperature 193(2)
_cell_measurement_theta_max 27.19
_cell_measurement_theta_min 2.46
_cell_volume 2150.5(4)
_computing_cell_refinement 'Bruker SMART'
_computing_data_collection 'Bruker SMART'
_computing_data_reduction 'Bruker SAINT'
_computing_molecular_graphics 'Bruker SHELXTL'
_computing_publication_material 'Bruker SHELXTL'
_computing_structure_refinement 'SHELXL-97 (Sheldrick, 1997)'
_computing_structure_solution 'SHELXS-97 (Sheldrick, 1990)'
_diffrn_ambient_temperature 193(2)
_diffrn_measured_fraction_theta_full 1.000
_diffrn_measured_fraction_theta_max 1.000
_diffrn_measurement_device_type 'CCD area detector'
_diffrn_measurement_method 'phi and omega scans'
_diffrn_radiation_monochromator graphite
_diffrn_radiation_source 'fine-focus sealed tube'
_diffrn_radiation_type MoK\a
_diffrn_radiation_wavelength 0.71073
_diffrn_reflns_av_R_equivalents 0.0923
_diffrn_reflns_av_sigmaI/netI 0.0829
_diffrn_reflns_limit_h_max 13
_diffrn_reflns_limit_h_min -13
_diffrn_reflns_limit_k_max 14
_diffrn_reflns_limit_k_min -14
_diffrn_reflns_limit_l_max 14
_diffrn_reflns_limit_l_min -15
_diffrn_reflns_number 9238
_diffrn_reflns_theta_full 22.50
_diffrn_reflns_theta_max 22.50
_diffrn_reflns_theta_min 1.49
_exptl_absorpt_coefficient_mu 0.311
_exptl_absorpt_correction_T_max 0.9696
_exptl_absorpt_correction_T_min 0.9263
_exptl_absorpt_correction_type multi-scan
_exptl_absorpt_process_details SADABS
_exptl_crystal_colour Yellow
_exptl_crystal_density_diffrn 1.132
_exptl_crystal_density_method 'not measured'
_exptl_crystal_description Block
_exptl_crystal_F_000 788
_exptl_crystal_size_max 0.25
_exptl_crystal_size_mid 0.20
_exptl_crystal_size_min 0.10
_refine_diff_density_max 0.671
_refine_diff_density_min -0.597
_refine_diff_density_rms 0.068
_refine_ls_extinction_method none
_refine_ls_goodness_of_fit_ref 1.045
_refine_ls_hydrogen_treatment constr
_refine_ls_matrix_type full
_refine_ls_number_parameters 433
_refine_ls_number_reflns 5624
_refine_ls_number_restraints 0
_refine_ls_restrained_S_all 1.045
_refine_ls_R_factor_all 0.0600
_refine_ls_R_factor_gt 0.0431
_refine_ls_shift/su_max 0.002
_refine_ls_shift/su_mean 0.000
_refine_ls_structure_factor_coef Fsqd
_refine_ls_weighting_details 'calc w=1/[\s^2^(Fo^2^)+(0.0500P)^2^+0.0000P] where P=(Fo^2^+2Fc^2^)/3'
_refine_ls_weighting_scheme calc
_refine_ls_wR_factor_gt 0.0974
_refine_ls_wR_factor_ref 0.1020
_reflns_number_gt 4342
_reflns_number_total 5624
_reflns_threshold_expression >2sigma(I)
_cod_data_source_file om100522p_si_002.cif
_cod_data_source_block 03306m
_cod_depositor_comments
;
The following automatic conversions were performed:

'_symmetry_cell_setting' value 'Triclinic' changed to 'triclinic'
according to /home/saulius/struct/CIF-dictionaries/cif_core.dic
dictionary named 'cif_core.dic' version 2.4.1 from
2010-06-29.

'_exptl_absorpt_correction_type' value 'Multi-scan'
changed to 'multi-scan' according to
/home/saulius/struct/CIF-dictionaries/cif_core.dic dictionary named
'cif_core.dic' version 2.4.1 from 2010-06-29.

Automatic conversion script
Id: cif_fix_values 1715 2011-07-08 13:25:40Z adriana 
;
_cod_original_cell_volume 2150.4(4)
_cod_original_sg_symbol_H-M P-1
_cod_database_code 4066566

loop_
_symmetry_equiv_pos_as_xyz
'x, y, z'
'-x, -y, -z'

loop_
_atom_site_label
_atom_site_type_symbol
_atom_site_fract_x
_atom_site_fract_y
_atom_site_fract_z
_atom_site_U_iso_or_equiv
_atom_site_adp_type
_atom_site_occupancy
_atom_site_symmetry_multiplicity
_atom_site_calc_flag
_atom_site_refinement_flags
Nb1 Nb 1.14313(3) 1.30523(2) 1.35784(2) 0.02669(13) Uani 1 1 d .
N1 N 1.2263(2) 1.4668(2) 1.3681(2) 0.0311(7) Uani 1 1 d .
N2 N 1.1652(2) 1.2177(2) 1.2395(2) 0.0318(7) Uani 1 1 d .
N3 N 1.2217(2) 1.2887(2) 1.4652(2) 0.0287(7) Uani 1 1 d .
N4 N 0.9737(2) 1.2522(2) 1.3671(2) 0.0290(7) Uani 1 1 d .
C11 C 1.1717(3) 1.5071(3) 1.2954(3) 0.0350(9) Uani 1 1 d .
C12 C 1.0525(3) 1.4887(3) 1.2830(3) 0.0372(10) Uani 1 1 d .
H12A H 1.0118 1.4537 1.3255 0.045 Uiso 1 1 calc R
C13 C 0.9928(4) 1.5205(3) 1.2099(3) 0.0466(11) Uani 1 1 d .
C14 C 1.0534(5) 1.5703(3) 1.1482(3) 0.0564(13) Uani 1 1 d .
H14A H 1.0133 1.5920 1.0976 0.068 Uiso 1 1 calc R
C15 C 1.1717(5) 1.5897(3) 1.1583(3) 0.0547(12) Uani 1 1 d .
C16 C 1.2305(4) 1.5588(3) 1.2324(3) 0.0437(10) Uani 1 1 d .
H16A H 1.3115 1.5729 1.2404 0.052 Uiso 1 1 calc R
C17 C 1.3440(3) 1.5402(3) 1.4338(3) 0.0336(9) Uani 1 1 d .
H17A H 1.3952 1.5737 1.3935 0.040 Uiso 1 1 calc R
H17B H 1.3778 1.4941 1.4656 0.040 Uiso 1 1 calc R
C18 C 1.3495(3) 1.6347(3) 1.5146(3) 0.0334(9) Uani 1 1 d .
C19 C 1.4707(3) 1.6754(3) 1.5916(3) 0.0545(12) Uani 1 1 d .
H19A H 1.4785 1.7359 1.6449 0.082 Uiso 1 1 calc R
H19B H 1.5343 1.7022 1.5604 0.082 Uiso 1 1 calc R
H19C H 1.4759 1.6139 1.6180 0.082 Uiso 1 1 calc R
C21 C 1.1486(3) 1.1080(3) 1.2427(3) 0.0312(9) Uani 1 1 d .
C22 C 1.2380(3) 1.0689(3) 1.2454(3) 0.0391(10) Uani 1 1 d .
H22A H 1.3130 1.1162 1.2414 0.047 Uiso 1 1 calc R
C23 C 1.2187(4) 0.9629(3) 1.2536(3) 0.0452(11) Uani 1 1 d .
C24 C 1.1100(4) 0.8942(3) 1.2611(3) 0.0435(10) Uani 1 1 d .
H24A H 1.0975 0.8217 1.2679 0.052 Uiso 1 1 calc R
C25 C 1.0187(3) 0.9292(3) 1.2587(3) 0.0355(9) Uani 1 1 d .
C26 C 1.0399(3) 1.0363(3) 1.2491(3) 0.0321(9) Uani 1 1 d .
H26A H 0.9781 1.0612 1.2469 0.038 Uiso 1 1 calc R
C27 C 1.2385(3) 1.2717(3) 1.1794(3) 0.0384(10) Uani 1 1 d .
H27A H 1.3098 1.2555 1.1901 0.046 Uiso 1 1 calc R
H27B H 1.2653 1.3530 1.2034 0.046 Uiso 1 1 calc R
C28 C 1.1798(4) 1.2383(3) 1.0693(3) 0.0480(11) Uani 1 1 d .
C29 C 1.2638(5) 1.3194(4) 1.0243(4) 0.0854(18) Uani 1 1 d .
H29A H 1.3397 1.3128 1.0369 0.128 Uiso 1 1 calc R
H29B H 1.2763 1.3956 1.0540 0.128 Uiso 1 1 calc R
H29C H 1.2286 1.3011 0.9535 0.128 Uiso 1 1 calc R
C31 C 1.2847(3) 1.2610(3) 1.5410(3) 0.0279(8) Uani 1 1 d .
C32 C 1.3323(3) 1.3319(3) 1.6352(3) 0.0365(9) Uani 1 1 d .
H32A H 1.3208 1.3987 1.6479 0.044 Uiso 1 1 calc R
C33 C 1.3961(3) 1.3064(3) 1.7105(3) 0.0430(10) Uani 1 1 d .
C34 C 1.4127(3) 1.2089(3) 1.6895(3) 0.0449(11) Uani 1 1 d .
H34A H 1.4569 1.1910 1.7404 0.054 Uiso 1 1 calc R
C35 C 1.3669(3) 1.1374(3) 1.5969(3) 0.0387(10) Uani 1 1 d .
C36 C 1.3018(3) 1.1631(3) 1.5231(3) 0.0320(9) Uani 1 1 d .
H36A H 1.2682 1.1135 1.4595 0.038 Uiso 1 1 calc R
C41 C 0.8882(3) 1.2170(3) 1.2769(3) 0.0317(9) Uani 1 1 d .
H41A H 0.9167 1.2416 1.2248 0.038 Uiso 1 1 calc R
C42 C 0.7725(3) 1.1538(3) 1.2534(3) 0.0377(10) Uani 1 1 d .
H42A H 0.7428 1.1288 1.3049 0.045 Uiso 1 1 calc R
C43 C 0.6833(3) 1.1174(3) 1.1545(3) 0.0403(10) Uani 1 1 d .
C44 C 0.5910(4) 1.1663(4) 1.1640(4) 0.0744(16) Uani 1 1 d .
H44A H 0.6300 1.2476 1.1813 0.112 Uiso 1 1 calc R
H44B H 0.5548 1.1424 1.2152 0.112 Uiso 1 1 calc R
H44C H 0.5297 1.1401 1.1014 0.112 Uiso 1 1 calc R
C45 C 0.6215(4) 0.9921(3) 1.1266(3) 0.0625(13) Uani 1 1 d .
H45A H 0.6791 0.9601 1.1201 0.094 Uiso 1 1 calc R
H45B H 0.5603 0.9670 1.0641 0.094 Uiso 1 1 calc R
H45C H 0.5849 0.9679 1.1776 0.094 Uiso 1 1 calc R
C46 C 0.7394(4) 1.1532(4) 1.0758(3) 0.0622(13) Uani 1 1 d .
H46A H 0.7970 1.1211 1.0698 0.093 Uiso 1 1 calc R
H46B H 0.7795 1.2344 1.0932 0.093 Uiso 1 1 calc R
H46C H 0.6782 1.1276 1.0133 0.093 Uiso 1 1 calc R
C47 C 0.9301(3) 1.2218(3) 1.4514(3) 0.0315(9) Uani 1 1 d .
H47A H 0.8469 1.2154 1.4388 0.038 Uiso 1 1 calc R
C48 C 0.9290(3) 1.1093(3) 1.4609(3) 0.0406(10) Uani 1 1 d .
H48A H 0.8808 1.0528 1.3995 0.061 Uiso 1 1 calc R
H48B H 0.8955 1.0890 1.5144 0.061 Uiso 1 1 calc R
H48C H 1.0099 1.1139 1.4750 0.061 Uiso 1 1 calc R
C49 C 1.0032(3) 1.3119(3) 1.5457(3) 0.0371(9) Uani 1 1 d .
H49A H 1.0023 1.3829 1.5376 0.056 Uiso 1 1 calc R
H49B H 1.0847 1.3182 1.5609 0.056 Uiso 1 1 calc R
H49C H 0.9696 1.2926 1.5994 0.056 Uiso 1 1 calc R
C110 C 1.2506(3) 1.5912(3) 1.5636(3) 0.0399(10) Uani 1 1 d .
H11A H 1.1737 1.5653 1.5154 0.060 Uiso 1 1 calc R
H11B H 1.2583 1.6509 1.6175 0.060 Uiso 1 1 calc R
H11C H 1.2567 1.5294 1.5893 0.060 Uiso 1 1 calc R
C111 C 1.3407(4) 1.7303(3) 1.4744(3) 0.0523(12) Uani 1 1 d .
H11D H 1.2638 1.7046 1.4261 0.078 Uiso 1 1 calc R
H11E H 1.4039 1.7576 1.4430 0.078 Uiso 1 1 calc R
H11F H 1.3487 1.7904 1.5281 0.078 Uiso 1 1 calc R
C131 C 0.8665(4) 1.5042(4) 1.2011(3) 0.0607(13) Uani 1 1 d .
H13A H 0.8386 1.5319 1.1466 0.091 Uiso 1 1 calc R
H13B H 0.8618 1.5451 1.2621 0.091 Uiso 1 1 calc R
H13C H 0.8169 1.4250 1.1889 0.091 Uiso 1 1 calc R
C151 C 1.2341(5) 1.6420(4) 1.0883(4) 0.0825(18) Uani 1 1 d .
H15A H 1.1793 1.6574 1.0404 0.124 Uiso 1 1 calc R
H15B H 1.2619 1.5911 1.0540 0.124 Uiso 1 1 calc R
H15C H 1.3018 1.7116 1.1249 0.124 Uiso 1 1 calc R
C210 C 1.0623(4) 1.2477(4) 1.0491(3) 0.0765(15) Uani 1 1 d .
H21A H 1.0091 1.1965 1.0779 0.115 Uiso 1 1 calc R
H21B H 1.0273 1.2288 0.9782 0.115 Uiso 1 1 calc R
H21C H 1.0742 1.3239 1.0782 0.115 Uiso 1 1 calc R
C211 C 1.1622(4) 1.1204(3) 1.0221(3) 0.0657(14) Uani 1 1 d .
H21D H 1.1092 1.0679 1.0499 0.099 Uiso 1 1 calc R
H21E H 1.2387 1.1149 1.0349 0.099 Uiso 1 1 calc R
H21F H 1.1275 1.1028 0.9513 0.099 Uiso 1 1 calc R
C231 C 1.3190(4) 0.9240(4) 1.2572(4) 0.0771(16) Uani 1 1 d .
H23A H 1.2917 0.8477 1.2638 0.116 Uiso 1 1 calc R
H23B H 1.3864 0.9727 1.3135 0.116 Uiso 1 1 calc R
H23C H 1.3431 0.9268 1.1967 0.116 Uiso 1 1 calc R
C251 C 0.9011(3) 0.8548(3) 1.2667(3) 0.0509(11) Uani 1 1 d .
H25A H 0.9021 0.7833 1.2728 0.076 Uiso 1 1 calc R
H25B H 0.8392 0.8431 1.2079 0.076 Uiso 1 1 calc R
H25C H 0.8849 0.8895 1.3246 0.076 Uiso 1 1 calc R
C331 C 1.4421(4) 1.3818(4) 1.8135(3) 0.0697(14) Uani 1 1 d .
H33A H 1.4221 1.4461 1.8136 0.105 Uiso 1 1 calc R
H33B H 1.5282 1.4072 1.8358 0.105 Uiso 1 1 calc R
H33C H 1.4059 1.3409 1.8576 0.105 Uiso 1 1 calc R
C351 C 1.3883(4) 1.0333(3) 1.5750(4) 0.0547(12) Uani 1 1 d .
H35A H 1.4354 1.0274 1.6349 0.082 Uiso 1 1 calc R
H35B H 1.4310 1.0363 1.5249 0.082 Uiso 1 1 calc R
H35C H 1.3124 0.9685 1.5511 0.082 Uiso 1 1 calc R

loop_
_atom_site_aniso_label
_atom_site_aniso_U_11
_atom_site_aniso_U_22
_atom_site_aniso_U_33
_atom_site_aniso_U_23
_atom_site_aniso_U_13
_atom_site_aniso_U_12
Nb1 0.0280(2) 0.02580(19) 0.0281(2) 0.00878(14) 0.00853(15) 0.01185(15)
N1 0.0333(18) 0.0280(16) 0.0337(18) 0.0088(14) 0.0128(15) 0.0120(14)
N2 0.0307(17) 0.0308(17) 0.0352(18) 0.0079(14) 0.0152(15) 0.0110(14)
N3 0.0298(17) 0.0252(15) 0.0359(18) 0.0122(14) 0.0133(14) 0.0123(13)
N4 0.0312(17) 0.0320(16) 0.0261(17) 0.0087(14) 0.0074(14) 0.0152(14)
C11 0.047(3) 0.0245(19) 0.031(2) 0.0048(17) 0.008(2) 0.0137(18)
C12 0.055(3) 0.028(2) 0.030(2) 0.0086(17) 0.009(2) 0.0197(19)
C13 0.065(3) 0.034(2) 0.037(2) 0.005(2) 0.003(2) 0.024(2)
C14 0.092(4) 0.040(2) 0.036(3) 0.014(2) 0.002(3) 0.033(3)
C15 0.089(4) 0.035(2) 0.035(3) 0.014(2) 0.019(3) 0.017(2)
C16 0.057(3) 0.036(2) 0.039(2) 0.017(2) 0.019(2) 0.013(2)
C17 0.029(2) 0.032(2) 0.041(2) 0.0121(18) 0.0127(19) 0.0112(17)
C18 0.031(2) 0.027(2) 0.036(2) 0.0050(17) 0.0122(18) 0.0056(17)
C19 0.039(2) 0.052(3) 0.056(3) -0.001(2) 0.012(2) 0.008(2)
C21 0.035(2) 0.031(2) 0.030(2) 0.0070(17) 0.0116(18) 0.0152(18)
C22 0.035(2) 0.037(2) 0.043(2) 0.0055(19) 0.0134(19) 0.0139(19)
C23 0.047(3) 0.043(2) 0.050(3) 0.008(2) 0.010(2) 0.028(2)
C24 0.060(3) 0.033(2) 0.041(2) 0.0104(19) 0.011(2) 0.024(2)
C25 0.045(2) 0.032(2) 0.027(2) 0.0094(17) 0.0108(19) 0.0124(19)
C26 0.034(2) 0.033(2) 0.030(2) 0.0044(17) 0.0090(18) 0.0162(18)
C27 0.042(2) 0.034(2) 0.037(2) 0.0046(18) 0.019(2) 0.0104(18)
C28 0.058(3) 0.045(2) 0.038(2) 0.011(2) 0.025(2) 0.012(2)
C29 0.113(5) 0.072(3) 0.058(3) 0.023(3) 0.046(3) 0.009(3)
C31 0.0233(19) 0.033(2) 0.034(2) 0.0166(18) 0.0125(17) 0.0129(16)
C32 0.034(2) 0.037(2) 0.040(2) 0.0109(19) 0.0108(19) 0.0157(18)
C33 0.034(2) 0.056(3) 0.036(2) 0.013(2) 0.0057(19) 0.016(2)
C34 0.033(2) 0.061(3) 0.051(3) 0.034(2) 0.010(2) 0.023(2)
C35 0.024(2) 0.041(2) 0.058(3) 0.026(2) 0.016(2) 0.0135(18)
C36 0.029(2) 0.031(2) 0.039(2) 0.0147(18) 0.0120(18) 0.0117(17)
C41 0.039(2) 0.035(2) 0.028(2) 0.0138(17) 0.0115(19) 0.0204(19)
C42 0.035(2) 0.046(2) 0.031(2) 0.0134(19) 0.0092(19) 0.0138(19)
C43 0.033(2) 0.053(3) 0.028(2) 0.0070(19) 0.0007(18) 0.014(2)
C44 0.053(3) 0.101(4) 0.059(3) -0.002(3) -0.011(3) 0.043(3)
C45 0.056(3) 0.062(3) 0.048(3) 0.011(2) -0.003(2) 0.010(2)
C46 0.057(3) 0.079(3) 0.033(2) 0.019(2) -0.002(2) 0.014(3)
C47 0.029(2) 0.038(2) 0.029(2) 0.0107(18) 0.0085(17) 0.0151(17)
C48 0.047(2) 0.040(2) 0.035(2) 0.0167(19) 0.013(2) 0.0141(19)
C49 0.032(2) 0.045(2) 0.035(2) 0.0082(19) 0.0090(19) 0.0177(19)
C110 0.040(2) 0.035(2) 0.043(2) 0.0070(19) 0.016(2) 0.0129(19)
C111 0.066(3) 0.026(2) 0.066(3) 0.011(2) 0.034(3) 0.013(2)
C131 0.063(3) 0.061(3) 0.056(3) 0.008(2) -0.008(2) 0.038(2)
C151 0.123(5) 0.072(3) 0.053(3) 0.038(3) 0.035(3) 0.025(3)
C210 0.087(4) 0.101(4) 0.047(3) 0.026(3) 0.008(3) 0.047(3)
C211 0.096(4) 0.054(3) 0.036(3) 0.001(2) 0.021(3) 0.022(3)
C231 0.067(3) 0.070(3) 0.114(5) 0.025(3) 0.027(3) 0.047(3)
C251 0.049(3) 0.042(2) 0.054(3) 0.015(2) 0.014(2) 0.010(2)
C331 0.068(3) 0.095(4) 0.043(3) 0.017(3) 0.004(3) 0.036(3)
C351 0.044(3) 0.058(3) 0.086(4) 0.040(3) 0.027(2) 0.034(2)

loop_
_atom_type_symbol
_atom_type_description
_atom_type_scat_dispersion_real
_atom_type_scat_dispersion_imag
_atom_type_scat_source
C C 0.0033 0.0016 'International Tables Vol C Tables 4.2.6.8 and 6.1.1.4'
H H 0.0000 0.0000 'International Tables Vol C Tables 4.2.6.8 and 6.1.1.4'
N N 0.0061 0.0033 'International Tables Vol C Tables 4.2.6.8 and 6.1.1.4'
Nb Nb -2.0727 0.6215 'International Tables Vol C Tables 4.2.6.8 and 6.1.1.4'

loop_
_geom_angle_atom_site_label_1
_geom_angle_atom_site_label_2
_geom_angle_atom_site_label_3
_geom_angle
N3 Nb1 N1 103.03(12)
N3 Nb1 N2 109.19(12)
N1 Nb1 N2 108.44(12)
N3 Nb1 N4 104.04(12)
N1 Nb1 N4 116.50(11)
N2 Nb1 N4 114.69(11)
C11 N1 C17 119.0(3)
C11 N1 Nb1 115.3(2)
C17 N1 Nb1 125.1(2)
C21 N2 C27 118.9(3)
C21 N2 Nb1 113.9(2)
C27 N2 Nb1 122.4(2)
C31 N3 Nb1 170.9(2)
C41 N4 C47 116.3(3)
C41 N4 Nb1 114.3(2)
C47 N4 Nb1 127.7(2)
C16 C11 C12 118.6(4)
C16 C11 N1 122.4(4)
C12 C11 N1 118.9(3)
C13 C12 C11 121.5(4)
C14 C13 C12 118.3(4)
C14 C13 C131 121.4(4)
C12 C13 C131 120.3(4)
C13 C14 C15 121.8(4)
C16 C15 C14 119.2(4)
C16 C15 C151 120.5(5)
C14 C15 C151 120.3(5)
C15 C16 C11 120.6(4)
N1 C17 C18 116.3(3)
C111 C18 C110 109.9(3)
C111 C18 C17 111.6(3)
C110 C18 C17 110.4(3)
C111 C18 C19 109.5(3)
C110 C18 C19 109.0(3)
C17 C18 C19 106.3(3)
C26 C21 C22 117.7(3)
C26 C21 N2 118.6(3)
C22 C21 N2 123.6(3)
C23 C22 C21 121.2(4)
C22 C23 C24 119.6(4)
C22 C23 C231 119.4(4)
C24 C23 C231 121.0(4)
C23 C24 C25 121.4(4)
C24 C25 C26 118.0(3)
C24 C25 C251 121.3(3)
C26 C25 C251 120.7(4)
C21 C26 C25 122.2(3)
N2 C27 C28 116.3(3)
C210 C28 C211 109.8(4)
C210 C28 C27 110.6(4)
C211 C28 C27 111.5(4)
C210 C28 C29 109.5(4)
C211 C28 C29 108.4(4)
C27 C28 C29 107.0(3)
C36 C31 C32 119.1(3)
C36 C31 N3 120.6(3)
C32 C31 N3 120.3(3)
C33 C32 C31 121.0(3)
C32 C33 C34 118.3(4)
C32 C33 C331 120.2(4)
C34 C33 C331 121.5(4)
C35 C34 C33 121.9(4)
C34 C35 C36 119.0(3)
C34 C35 C351 121.1(4)
C36 C35 C351 119.9(4)
C35 C36 C31 120.7(4)
C42 C41 N4 129.4(4)
C41 C42 C43 127.6(4)
C46 C43 C42 112.5(3)
C46 C43 C45 108.9(3)
C42 C43 C45 108.3(3)
C46 C43 C44 110.0(4)
C42 C43 C44 108.3(3)
C45 C43 C44 108.8(4)
N4 C47 C49 110.9(3)
N4 C47 C48 111.0(3)
C49 C47 C48 111.2(3)

loop_
_geom_bond_atom_site_label_1
_geom_bond_atom_site_label_2
_geom_bond_distance
Nb1 N3 1.760(3)
Nb1 N1 1.997(3)
Nb1 N2 2.030(3)
Nb1 N4 2.037(3)
N1 C11 1.427(4)
N1 C17 1.468(4)
N2 C21 1.415(4)
N2 C27 1.471(5)
N3 C31 1.404(4)
N4 C41 1.400(4)
N4 C47 1.485(4)
C11 C16 1.398(5)
C11 C12 1.405(5)
C12 C13 1.389(5)
C13 C14 1.383(6)
C13 C131 1.507(6)
C14 C15 1.396(7)
C15 C16 1.386(6)
C15 C151 1.507(6)
C17 C18 1.541(5)
C18 C111 1.518(5)
C18 C110 1.534(5)
C18 C19 1.551(5)
C21 C26 1.394(5)
C21 C22 1.402(5)
C22 C23 1.378(5)
C23 C24 1.386(6)
C23 C231 1.529(6)
C24 C25 1.389(5)
C25 C26 1.394(5)
C25 C251 1.499(5)
C27 C28 1.526(6)
C28 C210 1.511(7)
C28 C211 1.527(6)
C28 C29 1.546(6)
C31 C36 1.393(5)
C31 C32 1.394(5)
C32 C33 1.387(5)
C33 C34 1.388(6)
C33 C331 1.517(6)
C34 C35 1.380(6)
C35 C36 1.382(5)
C35 C351 1.507(5)
C41 C42 1.336(5)
C42 C43 1.510(5)
C43 C46 1.505(6)
C43 C45 1.512(5)
C43 C44 1.548(6)
C47 C49 1.521(5)
C47 C48 1.529(5)

loop_
_cod_related_entry_id
_cod_related_entry_database
_cod_related_entry_code
1 ChemSpider 30659683
